data_2236259
loop_
_publ_author_name
'Arshad, Muhammad Nadeem'
'Danish, Muhammad'
'Tahir, Muhammad Nawaz'
'Aabideen, Zain Ul'
'Asiri, Abdullah M.'

_publ_section_title
;
 2-Benzenesulfonamido-3-methylbutyric acid
;
_journal_coeditor_code HB6922
_journal_issue 9
_journal_name_full 'Acta Crystallographica Section E'
_journal_page_first o2665
_journal_paper_doi 10.1107/S1600536812034393
_journal_volume 68
_journal_year 2012
_chemical_formula_iupac 'C11 H15 N O4 S'
_chemical_formula_moiety 'C11 H15 N O4 S'
_chemical_formula_sum 'C11 H15 N O4 S'
_chemical_formula_weight 257.30
_chemical_name_systematic
;
2-Benzenesulfonamido-3-methylbutyric acid
;
_space_group_IT_number 4
_symmetry_cell_setting monoclinic
_symmetry_space_group_name_Hall 'P 2yb'
_symmetry_space_group_name_H-M 'P 1 21 1'
_atom_sites_solution_hydrogens geom
_atom_sites_solution_primary direct
_atom_sites_solution_secondary difmap
_audit_creation_method SHELXL-97
_cell_angle_alpha 90.00
_cell_angle_beta 94.043(3)
_cell_angle_gamma 90.00
_cell_formula_units_Z 4
_cell_length_a 5.4954(3)
_cell_length_b 15.5097(10)
_cell_length_c 15.5106(9)
_cell_measurement_reflns_used 4554
_cell_measurement_temperature 296(2)
_cell_measurement_theta_max 24.42
_cell_measurement_theta_min 2.63
_cell_volume 1318.71(14)
_computing_cell_refinement 'SAINT (Bruker, 2007)'
_computing_data_collection 'APEX2 (Bruker, 2007)'
_computing_data_reduction 'SAINT (Bruker, 2007)'
_computing_molecular_graphics 'PLATON (Spek, 2009)'
_computing_publication_material
;
WinGX (Farrugia, 1999) and X-SEED (Barbour, 2001)
;
_computing_structure_refinement 'SHELXL97 (Sheldrick, 2008)'
_computing_structure_solution 'SHELXS97 (Sheldrick, 2008)'
_diffrn_ambient_temperature 296(2)
_diffrn_measured_fraction_theta_full 0.998
_diffrn_measured_fraction_theta_max 0.998
_diffrn_measurement_device_type 'Bruker Kappa APEXII CCD'
_diffrn_measurement_method '\f and \w scans'
_diffrn_radiation_monochromator graphite
_diffrn_radiation_source 'fine-focus sealed tube'
_diffrn_radiation_type MoK\a
_diffrn_radiation_wavelength 0.71073
_diffrn_reflns_av_R_equivalents 0.0233
_diffrn_reflns_av_sigmaI/netI 0.0319
_diffrn_reflns_limit_h_max 6
_diffrn_reflns_limit_h_min -5
_diffrn_reflns_limit_k_max 18
_diffrn_reflns_limit_k_min -15
_diffrn_reflns_limit_l_max 18
_diffrn_reflns_limit_l_min -18
_diffrn_reflns_number 9573
_diffrn_reflns_theta_full 25.00
_diffrn_reflns_theta_max 25.00
_diffrn_reflns_theta_min 1.86
_diffrn_standards_number 0
_exptl_absorpt_coefficient_mu 0.248
_exptl_absorpt_correction_T_max 0.9567
_exptl_absorpt_correction_T_min 0.9138
_exptl_absorpt_correction_type multi-scan
_exptl_absorpt_process_details '(SADABS; Bruker, 2007)'
_exptl_crystal_colour colorless
_exptl_crystal_density_diffrn 1.296
_exptl_crystal_density_method 'not measured'
_exptl_crystal_description prismatic
_exptl_crystal_F_000 544
_exptl_crystal_size_max 0.37
_exptl_crystal_size_mid 0.22
_exptl_crystal_size_min 0.18
_refine_diff_density_max 0.177
_refine_diff_density_min -0.181
_refine_ls_abs_structure_details 'Flack (1983), 1785 Friedel pairs'
_refine_ls_abs_structure_Flack 0.00(6)
_refine_ls_extinction_coef 0.0039(11)
_refine_ls_extinction_expression Fc^*^=kFc[1+0.001xFc^2^\l^3^/sin(2\q)]^-1/4^
_refine_ls_extinction_method 'SHELXL97 (Sheldrick, 2008)'
_refine_ls_goodness_of_fit_ref 1.047
_refine_ls_hydrogen_treatment mixed
_refine_ls_matrix_type full
_refine_ls_number_parameters 335
_refine_ls_number_reflns 4203
_refine_ls_number_restraints 7
_refine_ls_restrained_S_all 1.046
_refine_ls_R_factor_all 0.0411
_refine_ls_R_factor_gt 0.0358
_refine_ls_shift/su_max 0.000
_refine_ls_shift/su_mean 0.000
_refine_ls_structure_factor_coef Fsqd
_refine_ls_weighting_details 'calc w=1/[\s^2^(Fo^2^)+(0.0543P)^2^+0.0931P] where P=(Fo^2^+2Fc^2^)/3'
_refine_ls_weighting_scheme calc
_refine_ls_wR_factor_gt 0.0906
_refine_ls_wR_factor_ref 0.0934
_reflns_number_gt 3803
_reflns_number_total 4203
_reflns_threshold_expression I>2\s(I)
_cod_data_source_file hb6922.cif
_cod_data_source_block I
_cod_original_sg_symbol_H-M 'P 21'
_cod_database_code 2236259
_cod_database_fobs_code 2236259

loop_
_symmetry_equiv_pos_as_xyz
'x, y, z'
'-x, y+1/2, -z'

loop_
_atom_site_type_symbol
_atom_site_label
_atom_site_fract_x
_atom_site_fract_y
_atom_site_fract_z
_atom_site_U_iso_or_equiv
_atom_site_adp_type
_atom_site_calc_flag
_atom_site_refinement_flags
_atom_site_occupancy
_atom_site_symmetry_multiplicity
_atom_site_disorder_assembly
_atom_site_disorder_group
S S1 0.01018(13) 0.47881(5) 0.94705(4) 0.0526(2) Uani d . 1 1 . .
S S2 0.63466(11) 0.90716(5) 0.55510(4) 0.04379(18) Uani d . 1 1 . .
O O1 -0.2265(4) 0.50382(18) 0.97036(13) 0.0746(7) Uani d . 1 1 . .
O O2 0.1285(5) 0.40489(17) 0.98428(14) 0.0812(7) Uani d . 1 1 . .
O O3 0.3451(4) 0.64351(16) 0.82551(15) 0.0762(7) Uani d . 1 1 . .
O O4 0.0009(5) 0.7191(2) 0.82050(16) 0.0896(9) Uani d D 1 1 . .
O O5 0.4720(4) 0.94893(15) 0.49394(12) 0.0615(6) Uani d . 1 1 . .
O O6 0.8908(3) 0.91930(15) 0.55236(12) 0.0583(5) Uani d . 1 1 . .
O O7 0.0874(3) 0.74580(16) 0.65554(14) 0.0683(6) Uani d . 1 1 . .
O O8 0.4671(4) 0.69767(18) 0.67244(14) 0.0713(7) Uani d D 1 1 . .
N N1 0.1901(4) 0.55941(18) 0.97225(14) 0.0519(6) Uani d . 1 1 B .
N N2 0.5961(4) 0.80431(17) 0.54293(14) 0.0470(6) Uani d . 1 1 . .
C C1 -0.0023(4) 0.4673(2) 0.83346(15) 0.0478(7) Uani d . 1 1 . .
C C2 -0.1899(5) 0.5045(2) 0.78370(19) 0.0642(9) Uani d . 1 1 . .
H H2 -0.3146 0.5332 0.8094 0.077 Uiso calc R 1 1 . .
C C3 -0.1909(7) 0.4988(3) 0.6954(2) 0.0783(11) Uani d . 1 1 . .
H H3 -0.3168 0.5243 0.6611 0.094 Uiso calc R 1 1 . .
C C4 -0.0131(7) 0.4572(3) 0.6580(2) 0.0799(11) Uani d . 1 1 . .
H H4 -0.0170 0.4533 0.5980 0.096 Uiso calc R 1 1 . .
C C5 0.1747(7) 0.4201(3) 0.7076(2) 0.0877(13) Uani d . 1 1 . .
H H5 0.2987 0.3916 0.6814 0.105 Uiso calc R 1 1 . .
C C6 0.1802(6) 0.4251(3) 0.7962(2) 0.0721(10) Uani d . 1 1 . .
H H6 0.3070 0.4000 0.8303 0.087 Uiso calc R 1 1 . .
C C7 0.1146(7) 0.6464(2) 0.95050(19) 0.0640(8) Uani d . 1 1 . .
H H7 -0.0636 0.6460 0.9511 0.077 Uiso calc R 1 1 A 1
C C8 0.1658(6) 0.6696(2) 0.8590(2) 0.0598(8) Uani d . 1 1 B .
C C9A 0.2016(11) 0.7179(4) 1.0149(3) 0.0846(16) Uani d PD 0.75 1 B 1
H H9A 0.1325 0.7736 0.9960 0.102 Uiso calc PR 0.75 1 B 1
C C9B 0.336(5) 0.6908(11) 1.0186(10) 0.0846(16) Uani d PD 0.25 1 B 2
H H9B 0.4889 0.6580 1.0183 0.102 Uiso calc PR 0.25 1 B 2
C C10A 0.1194(16) 0.6948(6) 1.1039(4) 0.1206(18) Uani d PD 0.75 1 B 1
H H10A 0.1968 0.6422 1.1235 0.181 Uiso calc PR 0.75 1 B 1
H H10B -0.0544 0.6874 1.1004 0.181 Uiso calc PR 0.75 1 B 1
H H10C 0.1642 0.7403 1.1439 0.181 Uiso calc PR 0.75 1 B 1
C C10B 0.252(4) 0.699(2) 1.1091(11) 0.132(8) Uani d PD 0.25 1 B 2
H H10D 0.3754 0.7273 1.1455 0.198 Uiso calc PR 0.25 1 B 2
H H10E 0.2248 0.6420 1.1317 0.198 Uiso calc PR 0.25 1 B 2
H H10F 0.1035 0.7311 1.1075 0.198 Uiso calc PR 0.25 1 B 2
C C11A 0.4800(14) 0.7213(6) 1.0175(5) 0.1206(18) Uani d PD 0.75 1 B 1
H H11A 0.5307 0.7257 0.9597 0.181 Uiso calc PR 0.75 1 B 1
H H11B 0.5466 0.6698 1.0441 0.181 Uiso calc PR 0.75 1 B 1
H H11C 0.5375 0.7706 1.0504 0.181 Uiso calc PR 0.75 1 B 1
C C11B 0.366(4) 0.7811(13) 0.9824(12) 0.132(8) Uani d PD 0.25 1 B 2
H H11D 0.4428 0.8176 1.0264 0.198 Uiso calc PR 0.25 1 B 2
H H11E 0.2083 0.8041 0.9643 0.198 Uiso calc PR 0.25 1 B 2
H H11F 0.4648 0.7787 0.9339 0.198 Uiso calc PR 0.25 1 B 2
C C12 0.5515(5) 0.93452(19) 0.65875(17) 0.0517(7) Uani d . 1 1 . .
C C13 0.6936(7) 0.9040(3) 0.72930(18) 0.0840(11) Uani d . 1 1 . .
H H13 0.8328 0.8715 0.7219 0.101 Uiso calc R 1 1 . .
C C14 0.6242(12) 0.9230(4) 0.8109(2) 0.1203(18) Uani d . 1 1 . .
H H14 0.7154 0.9018 0.8591 0.144 Uiso calc R 1 1 . .
C C15 0.4279(12) 0.9714(5) 0.8216(3) 0.135(2) Uani d . 1 1 . .
H H15 0.3843 0.9836 0.8771 0.162 Uiso calc R 1 1 . .
C C16 0.2912(8) 1.0028(4) 0.7526(4) 0.130(2) Uani d . 1 1 . .
H H16 0.1549 1.0364 0.7613 0.156 Uiso calc R 1 1 . .
C C17 0.3527(6) 0.9852(3) 0.6681(3) 0.0889(12) Uani d . 1 1 . .
H H17 0.2615 1.0073 0.6203 0.107 Uiso calc R 1 1 . .
C C18 0.3522(4) 0.76567(19) 0.53994(17) 0.0444(6) Uani d . 1 1 . .
H H18 0.2335 0.8099 0.5203 0.053 Uiso calc R 1 1 . .
C C19 0.2898(5) 0.7353(2) 0.62866(19) 0.0515(7) Uani d . 1 1 . .
C C20 0.3346(5) 0.6908(2) 0.4741(2) 0.0617(8) Uani d . 1 1 . .
H H20 0.4612 0.6485 0.4915 0.074 Uiso calc R 1 1 . .
C C21 0.3830(8) 0.7240(3) 0.3847(2) 0.0929(13) Uani d . 1 1 . .
H H21A 0.3896 0.6763 0.3455 0.139 Uiso calc R 1 1 . .
H H21B 0.5357 0.7543 0.3875 0.139 Uiso calc R 1 1 . .
H H21C 0.2542 0.7624 0.3646 0.139 Uiso calc R 1 1 . .
C C22 0.0909(7) 0.6464(3) 0.4729(3) 0.1032(15) Uani d . 1 1 . .
H H22A -0.0359 0.6867 0.4557 0.155 Uiso calc R 1 1 . .
H H22B 0.0657 0.6249 0.5296 0.155 Uiso calc R 1 1 . .
H H22C 0.0873 0.5993 0.4327 0.155 Uiso calc R 1 1 . .
H H1N 0.329(8) 0.544(4) 0.967(3) 0.124 Uiso d . 1 1 . .
H H2N 0.701(8) 0.775(4) 0.569(3) 0.124 Uiso d . 1 1 . .
H H4O 0.016(10) 0.736(4) 0.7683(15) 0.155 Uiso d D 1 1 . .
H H8O 0.423(9) 0.676(4) 0.719(2) 0.155 Uiso d D 1 1 . .

loop_
_atom_site_aniso_label
_atom_site_aniso_U_11
_atom_site_aniso_U_22
_atom_site_aniso_U_33
_atom_site_aniso_U_12
_atom_site_aniso_U_13
_atom_site_aniso_U_23
S1 0.0641(4) 0.0565(5) 0.0374(3) -0.0096(3) 0.0055(3) 0.0090(3)
S2 0.0456(3) 0.0506(4) 0.0350(3) -0.0056(3) 0.0010(2) 0.0099(3)
O1 0.0674(13) 0.110(2) 0.0498(11) -0.0205(12) 0.0258(10) -0.0023(12)
O2 0.1254(19) 0.0546(14) 0.0609(12) -0.0055(15) -0.0131(12) 0.0208(12)
O3 0.0810(14) 0.0791(18) 0.0719(14) 0.0184(13) 0.0298(12) 0.0299(13)
O4 0.0912(17) 0.104(2) 0.0765(16) 0.0295(15) 0.0289(14) 0.0358(16)
O5 0.0675(12) 0.0630(14) 0.0517(11) -0.0038(10) -0.0127(9) 0.0186(9)
O6 0.0503(10) 0.0710(16) 0.0540(10) -0.0132(10) 0.0062(8) 0.0129(10)
O7 0.0496(11) 0.0854(17) 0.0726(14) 0.0144(10) 0.0227(10) 0.0315(12)
O8 0.0566(12) 0.0935(19) 0.0656(14) 0.0184(12) 0.0166(10) 0.0356(13)
N1 0.0609(13) 0.0558(17) 0.0387(11) -0.0016(12) 0.0024(10) 0.0051(11)
N2 0.0405(11) 0.0574(17) 0.0440(12) -0.0009(10) 0.0088(9) 0.0049(11)
C1 0.0488(14) 0.0562(19) 0.0386(13) -0.0048(13) 0.0049(11) -0.0002(13)
C2 0.0537(16) 0.091(3) 0.0480(15) 0.0123(15) 0.0015(13) -0.0100(15)
C3 0.082(2) 0.105(3) 0.0460(16) 0.012(2) -0.0087(15) -0.0079(18)
C4 0.091(2) 0.104(3) 0.0449(16) -0.009(2) 0.0090(17) -0.0220(18)
C5 0.083(2) 0.111(4) 0.071(2) 0.014(2) 0.0245(19) -0.028(2)
C6 0.0671(18) 0.084(3) 0.0648(19) 0.0208(18) 0.0004(15) -0.0091(17)
C7 0.084(2) 0.055(2) 0.0549(17) -0.0038(16) 0.0198(15) 0.0013(15)
C8 0.0667(19) 0.056(2) 0.0592(17) 0.0038(15) 0.0203(15) 0.0137(15)
C9A 0.118(5) 0.060(4) 0.076(3) 0.017(3) 0.008(3) -0.017(3)
C9B 0.118(5) 0.060(4) 0.076(3) 0.017(3) 0.008(3) -0.017(3)
C10A 0.145(5) 0.124(5) 0.092(3) -0.026(4) 0.001(3) -0.035(3)
C10B 0.138(15) 0.163(17) 0.094(9) -0.098(14) 0.000(9) -0.032(10)
C11A 0.145(5) 0.124(5) 0.092(3) -0.026(4) 0.001(3) -0.035(3)
C11B 0.138(15) 0.163(17) 0.094(9) -0.098(14) 0.000(9) -0.032(10)
C12 0.0509(15) 0.059(2) 0.0456(15) -0.0092(13) 0.0033(12) -0.0048(13)
C13 0.111(3) 0.100(3) 0.0396(15) 0.019(3) -0.0019(16) 0.0004(19)
C14 0.175(5) 0.148(5) 0.0382(19) -0.020(4) 0.007(2) -0.016(3)
C15 0.140(4) 0.196(7) 0.074(3) -0.052(5) 0.044(3) -0.075(4)
C16 0.076(3) 0.196(7) 0.122(4) -0.007(3) 0.031(3) -0.090(4)
C17 0.0591(19) 0.120(4) 0.086(2) 0.007(2) -0.0036(17) -0.041(3)
C18 0.0423(13) 0.0456(17) 0.0457(14) -0.0035(12) 0.0057(11) 0.0087(12)
C19 0.0486(15) 0.0491(18) 0.0579(17) 0.0040(13) 0.0118(13) 0.0099(13)
C20 0.0570(17) 0.055(2) 0.072(2) 0.0017(15) 0.0021(14) -0.0047(16)
C21 0.121(3) 0.101(4) 0.055(2) -0.006(3) -0.002(2) -0.023(2)
C22 0.086(3) 0.076(3) 0.147(4) -0.022(2) 0.004(3) -0.030(3)

loop_
_atom_type_symbol
_atom_type_description
_atom_type_scat_dispersion_real
_atom_type_scat_dispersion_imag
_atom_type_scat_source
C C 0.0033 0.0016 'International Tables Vol C Tables 4.2.6.8 and 6.1.1.4'
H H 0.0000 0.0000 'International Tables Vol C Tables 4.2.6.8 and 6.1.1.4'
N N 0.0061 0.0033 'International Tables Vol C Tables 4.2.6.8 and 6.1.1.4'
O O 0.0106 0.0060 'International Tables Vol C Tables 4.2.6.8 and 6.1.1.4'
S S 0.1246 0.1234 'International Tables Vol C Tables 4.2.6.8 and 6.1.1.4'

loop_
_geom_angle_atom_site_label_1
_geom_angle_atom_site_label_2
_geom_angle_atom_site_label_3
_geom_angle
O2 S1 O1 121.01(16)
O2 S1 N1 105.66(14)
O1 S1 N1 106.25(15)
O2 S1 C1 107.95(15)
O1 S1 C1 107.93(13)
N1 S1 C1 107.33(12)
O5 S2 O6 119.94(12)
O5 S2 N2 107.56(13)
O6 S2 N2 104.39(12)
O5 S2 C12 108.11(14)
O6 S2 C12 108.50(12)
N2 S2 C12 107.75(13)
C8 O4 H4O 120(4)
C19 O8 H8O 112(4)
C7 N1 S1 120.2(2)
C7 N1 H1N 121(4)
S1 N1 H1N 108(4)
C18 N2 S2 121.25(18)
C18 N2 H2N 114(4)
S2 N2 H2N 114(4)
C6 C1 C2 120.7(3)
C6 C1 S1 119.6(2)
C2 C1 S1 119.6(2)
C1 C2 C3 119.0(3)
C1 C2 H2 120.5
C3 C2 H2 120.5
C4 C3 C2 120.8(3)
C4 C3 H3 119.6
C2 C3 H3 119.6
C3 C4 C5 120.2(3)
C3 C4 H4 119.9
C5 C4 H4 119.9
C4 C5 C6 120.1(3)
C4 C5 H5 120.0
C6 C5 H5 120.0
C1 C6 C5 119.2(3)
C1 C6 H6 120.4
C5 C6 H6 120.4
N1 C7 C8 111.9(3)
N1 C7 C9A 116.7(3)
C8 C7 C9A 111.5(3)
N1 C7 C9B 93.0(6)
C8 C7 C9B 108.3(6)
C9A C7 C9B 29.9(6)
N1 C7 H7 105.2
C8 C7 H7 105.2
C9A C7 H7 105.2
C9B C7 H7 132.1
O3 C8 O4 124.1(3)
O3 C8 C7 122.2(3)
O4 C8 C7 113.7(3)
C10A C9A C11A 110.1(6)
C10A C9A C7 108.6(5)
C11A C9A C7 107.8(5)
C10A C9A H9A 110.1
C11A C9A H9A 110.1
C7 C9A H9A 110.1
C10B C9B C11B 108.4(17)
C10B C9B C7 110.8(17)
C11B C9B C7 103.5(14)
C10B C9B H9B 111.3
C11B C9B H9B 111.3
C7 C9B H9B 111.3
C9B C10B H10D 109.5
C9B C10B H10E 109.5
H10D C10B H10E 109.5
C9B C10B H10F 109.5
H10D C10B H10F 109.5
H10E C10B H10F 109.5
C9B C11B H11D 109.5
C9B C11B H11E 109.5
H11D C11B H11E 109.5
C9B C11B H11F 109.5
H11D C11B H11F 109.5
H11E C11B H11F 109.5
C17 C12 C13 121.8(3)
C17 C12 S2 120.0(2)
C13 C12 S2 118.3(2)
C14 C13 C12 118.4(4)
C14 C13 H13 120.8
C12 C13 H13 120.8
C15 C14 C13 120.8(5)
C15 C14 H14 119.6
C13 C14 H14 119.6
C14 C15 C16 120.8(4)
C14 C15 H15 119.6
C16 C15 H15 119.6
C15 C16 C17 120.8(5)
C15 C16 H16 119.6
C17 C16 H16 119.6
C12 C17 C16 117.3(4)
C12 C17 H17 121.3
C16 C17 H17 121.3
N2 C18 C19 111.3(2)
N2 C18 C20 110.1(2)
C19 C18 C20 111.0(3)
N2 C18 H18 108.1
C19 C18 H18 108.1
C20 C18 H18 108.1
O7 C19 O8 123.5(3)
O7 C19 C18 122.4(2)
O8 C19 C18 114.1(2)
C22 C20 C21 110.9(3)
C22 C20 C18 111.5(3)
C21 C20 C18 109.9(3)
C22 C20 H20 108.1
C21 C20 H20 108.1
C18 C20 H20 108.1
C20 C21 H21A 109.5
C20 C21 H21B 109.5
H21A C21 H21B 109.5
C20 C21 H21C 109.5
H21A C21 H21C 109.5
H21B C21 H21C 109.5
C20 C22 H22A 109.5
C20 C22 H22B 109.5
H22A C22 H22B 109.5
C20 C22 H22C 109.5
H22A C22 H22C 109.5
H22B C22 H22C 109.5

loop_
_geom_bond_atom_site_label_1
_geom_bond_atom_site_label_2
_geom_bond_distance
S1 O2 1.420(3)
S1 O1 1.428(2)
S1 N1 1.624(3)
S1 C1 1.767(2)
S2 O5 1.414(2)
S2 O6 1.4239(19)
S2 N2 1.619(3)
S2 C12 1.754(3)
O3 C8 1.215(4)
O4 C8 1.300(4)
O4 H4O 0.859(10)
O7 C19 1.226(3)
O8 C19 1.288(3)
O8 H8O 0.849(10)
N1 C7 1.445(4)
N1 H1N 0.81(5)
N2 C18 1.466(3)
N2 H2N 0.82(5)
C1 C6 1.359(4)
C1 C2 1.371(4)
C2 C3 1.373(4)
C2 H2 0.9300
C3 C4 1.338(5)
C3 H3 0.9300
C4 C5 1.370(5)
C4 H4 0.9300
C5 C6 1.375(5)
C5 H5 0.9300
C6 H6 0.9300
C7 C8 1.510(4)
C7 C9A 1.545(6)
C7 C9B 1.70(2)
C7 H7 0.9800
C9A C10A 1.526(7)
C9A C11A 1.528(7)
C9A H9A 0.9800
C9B C10B 1.513(10)
C9B C11B 1.522(10)
C9B H9B 0.9800
C10A H10A 0.9600
C10A H10B 0.9600
C10A H10C 0.9600
C10B H10D 0.9600
C10B H10E 0.9600
C10B H10F 0.9600
C11A H11A 0.9600
C11A H11B 0.9600
C11A H11C 0.9600
C11B H11D 0.9600
C11B H11E 0.9600
C11B H11F 0.9600
C12 C17 1.362(5)
C12 C13 1.382(4)
C13 C14 1.379(6)
C13 H13 0.9300
C14 C15 1.334(8)
C14 H14 0.9300
C15 C16 1.354(8)
C15 H15 0.9300
C16 C17 1.403(6)
C16 H16 0.9300
C17 H17 0.9300
C18 C19 1.516(4)
C18 C20 1.545(4)
C18 H18 0.9800
C20 C22 1.505(5)
C20 C21 1.521(5)
C20 H20 0.9800
C21 H21A 0.9600
C21 H21B 0.9600
C21 H21C 0.9600
C22 H22A 0.9600
C22 H22B 0.9600
C22 H22C 0.9600

loop_
_geom_hbond_atom_site_label_D
_geom_hbond_atom_site_label_H
_geom_hbond_atom_site_label_A
_geom_hbond_site_symmetry_A
_geom_hbond_distance_DH
_geom_hbond_distance_HA
_geom_hbond_distance_DA
_geom_hbond_angle_DHA
O8 H8O O3 . 0.849(10) 1.806(14) 2.649(3) 171(6)
O4 H4O O7 . 0.859(10) 1.826(18) 2.668(3) 166(6)
N1 H1N O1 1_655 0.81(5) 2.52(5) 3.322(3) 172(5)
N2 H2N O7 1_655 0.82(5) 2.47(5) 3.240(3) 157(5)
N2 H2N O8 . 0.82(5) 2.45(5) 2.734(3) 102(4)
C2 H2 O3 1_455 0.93 2.56 3.440(4) 158
C4 H4 O6 2_646 0.93 2.54 3.427(4) 161
C14 H14 O2 2_657 0.93 2.52 3.378(5) 154
C15 H15 O1 2_557 0.93 2.60 3.521(5) 173
C9A H9A O2 2_557 0.98 2.52 3.421(7) 153

loop_
_geom_torsion_atom_site_label_1
_geom_torsion_atom_site_label_2
_geom_torsion_atom_site_label_3
_geom_torsion_atom_site_label_4
_geom_torsion
O2 S1 N1 C7 -174.7(2)
O1 S1 N1 C7 -45.0(2)
C1 S1 N1 C7 70.3(2)
O5 S2 N2 C18 -50.0(2)
O6 S2 N2 C18 -178.45(19)
C12 S2 N2 C18 66.3(2)
O2 S1 C1 C6 -32.5(3)
O1 S1 C1 C6 -164.8(3)
N1 S1 C1 C6 81.0(3)
O2 S1 C1 C2 150.6(3)
O1 S1 C1 C2 18.3(3)
N1 S1 C1 C2 -95.9(3)
C6 C1 C2 C3 -0.2(6)
S1 C1 C2 C3 176.7(3)
C1 C2 C3 C4 0.5(6)
C2 C3 C4 C5 -0.7(7)
C3 C4 C5 C6 0.5(7)
C2 C1 C6 C5 0.0(6)
S1 C1 C6 C5 -176.9(3)
C4 C5 C6 C1 -0.2(7)
S1 N1 C7 C8 -84.3(3)
S1 N1 C7 C9A 145.6(3)
S1 N1 C7 C9B 164.6(6)
N1 C7 C8 O3 -35.6(5)
C9A C7 C8 O3 97.1(5)
C9B C7 C8 O3 65.4(8)
N1 C7 C8 O4 144.1(3)
C9A C7 C8 O4 -83.3(4)
C9B C7 C8 O4 -114.9(7)
N1 C7 C9A C10A -55.9(7)
C8 C7 C9A C10A 173.9(5)
C9B C7 C9A C10A -96.6(14)
N1 C7 C9A C11A 63.4(6)
C8 C7 C9A C11A -66.9(6)
C9B C7 C9A C11A 22.7(11)
N1 C7 C9B C10B -86.3(18)
C8 C7 C9B C10B 159.4(17)
C9A C7 C9B C10B 58(2)
N1 C7 C9B C11B 157.6(14)
C8 C7 C9B C11B 43.4(15)
C9A C7 C9B C11B -58.1(13)
O5 S2 C12 C17 2.4(3)
O6 S2 C12 C17 134.0(3)
N2 S2 C12 C17 -113.6(3)
O5 S2 C12 C13 -177.0(3)
O6 S2 C12 C13 -45.4(3)
N2 S2 C12 C13 67.0(3)
C17 C12 C13 C14 2.7(7)
S2 C12 C13 C14 -177.9(4)
C12 C13 C14 C15 -1.6(8)
C13 C14 C15 C16 0.3(10)
C14 C15 C16 C17 0.0(10)
C13 C12 C17 C16 -2.5(6)
S2 C12 C17 C16 178.1(4)
C15 C16 C17 C12 1.1(8)
S2 N2 C18 C19 -93.4(2)
S2 N2 C18 C20 143.0(2)
N2 C18 C19 O7 138.6(3)
C20 C18 C19 O7 -98.4(3)
N2 C18 C19 O8 -41.7(4)
C20 C18 C19 O8 81.3(3)
N2 C18 C20 C22 176.9(3)
C19 C18 C20 C22 53.2(4)
N2 C18 C20 C21 -59.7(3)
C19 C18 C20 C21 176.6(3)
